data_2310472
loop_
_publ_author_name
'Ringwood, A.E.'
'Reid, A.F.'
'Wadsley, A.D.'

_publ_section_title
;
 High pressure Al Si3 O8, an aluminosilicate with sixfold coordination
;
_journal_name_full 'Acta Crystallographica (1,1948-23,1967)'
_journal_page_first 1093
_journal_page_last 1095
_journal_volume 23
_journal_year 1967
_chemical_formula_sum 'Al K O8 Si3'
_chemical_name_systematic 'K Al Si3 O8'
_space_group_IT_number 87
_symmetry_space_group_name_Hall '-I 4'
_symmetry_space_group_name_H-M 'I 4/m'
_cell_angle_alpha 90
_cell_angle_beta 90
_cell_angle_gamma 90
_cell_formula_units_Z 2
_cell_length_a 9.38
_cell_length_b 9.38
_cell_length_c 2.74
_cell_volume 241.077
_citation_journal_id_ASTM ACCRA9
_cod_data_source_file Ringwood_ACCRA9_1967_1425.cif
_cod_data_source_block Al1K1O8Si3
_cod_original_cell_volume 241.0773
_cod_original_formula_sum 'Al1 K1 O8 Si3'
_cod_database_code 2310472

loop_
_symmetry_equiv_pos_as_xyz
x,y,z
-y,x,z
-x,-y,z
y,-x,z
-x,-y,-z
y,-x,-z
x,y,-z
-y,x,-z
x+1/2,y+1/2,z+1/2
-y+1/2,x+1/2,z+1/2
-x+1/2,-y+1/2,z+1/2
y+1/2,-x+1/2,z+1/2
-x+1/2,-y+1/2,-z+1/2
y+1/2,-x+1/2,-z+1/2
x+1/2,y+1/2,-z+1/2
-y+1/2,x+1/2,-z+1/2

loop_
_atom_site_label
_atom_site_type_symbol
_atom_site_fract_x
_atom_site_fract_y
_atom_site_fract_z
_atom_site_occupancy
_atom_site_U_iso_or_equiv
O1 O-2 0.208 0.152 0 1 0.0
Si1 Si+4 0.167 0.384 0 0.75 0.0
Al1 Al+3 0.167 0.384 0 0.25 0.0
K1 K+1 0 0 0.5 1 0.0
O2 O-2 0.152 0.542 0 1 0.0
